data_7126941
loop_
_publ_author_name
'Sadamitsu, Yuta'
'Saito, Kodai'
'Yamada, Tohru'

_publ_section_title
;
 Stereoselective amination via vinyl-silver intermediates derived from
 silver-catalyzed carboxylative cyclization of propargylamine.
;
_journal_issue 66
_journal_name_full 'Chemical communications (Cambridge, England)'
_journal_page_first 9517
_journal_page_last 9520
_journal_paper_doi 10.1039/d0cc02273j
_journal_volume 56
_journal_year 2020
_chemical_formula_sum 'C29 H37 N3 O6'
_chemical_formula_weight 523.61
_space_group_crystal_system monoclinic
_space_group_IT_number 4
_space_group_name_Hall 'P 2yb'
_space_group_name_H-M_alt 'P 1 21 1'
_atom_sites_solution_hydrogens geom
_audit_update_record
;
2020-03-28 deposited with the CCDC.	2020-07-08 downloaded from the CCDC.
;
_cell_angle_alpha 90
_cell_angle_beta 98.829(3)
_cell_angle_gamma 90
_cell_formula_units_Z 2
_cell_length_a 9.8916(8)
_cell_length_b 10.1278(8)
_cell_length_c 14.6801(10)
_cell_measurement_reflns_used 8874
_cell_measurement_temperature 298.(2)
_cell_measurement_theta_max 24.9326
_cell_measurement_theta_min 2.8962
_cell_volume 1453.23(19)
_computing_cell_refinement 'SAINT V8.37A (Bruker AXS Inc., 2015)'
_computing_data_reduction 'SAINT V8.37A (Bruker AXS Inc., 2015)'
_computing_structure_refinement 'SHELXL-2014/7 (Sheldrick, 2014)'
_diffrn_ambient_temperature 298.(2)
_diffrn_detector_area_resol_mean 7.4074
_diffrn_measured_fraction_theta_full 0.977
_diffrn_measured_fraction_theta_max 0.977
_diffrn_measurement_device_type 'Bruker D8 goniometer'
_diffrn_measurement_method 'omega scan'
_diffrn_radiation_type 'Mo K\a'
_diffrn_radiation_wavelength 0.71073
_diffrn_reflns_av_R_equivalents 0.0408
_diffrn_reflns_av_unetI/netI 0.0398
_diffrn_reflns_limit_h_max 11
_diffrn_reflns_limit_h_min -8
_diffrn_reflns_limit_k_max 12
_diffrn_reflns_limit_k_min -12
_diffrn_reflns_limit_l_max 17
_diffrn_reflns_limit_l_min -17
_diffrn_reflns_number 13945
_diffrn_reflns_theta_full 25.06
_diffrn_reflns_theta_max 25.06
_diffrn_reflns_theta_min 2.33
_exptl_absorpt_coefficient_mu 0.084
_exptl_absorpt_correction_T_max 0.99
_exptl_absorpt_correction_T_min 0.78
_exptl_absorpt_correction_type multi-scan
_exptl_absorpt_process_details 'SADABS V2014/5 (Bruker AXS Inc.)'
_exptl_crystal_colour colorless
_exptl_crystal_density_diffrn 1.197
_exptl_crystal_density_method 'not measured'
_exptl_crystal_description prism
_exptl_crystal_F_000 560
_exptl_crystal_size_max 0.450
_exptl_crystal_size_mid 0.190
_exptl_crystal_size_min 0.160
_refine_diff_density_max 0.147
_refine_diff_density_min -0.119
_refine_ls_abs_structure_details
;

Flack x determined using 1882 quotients [(I+)-(I-)]/[(I+)+(I-)]
(Parsons, Flack and Wagner, Acta Cryst. B69 (2013) 249-259).
;
_refine_ls_abs_structure_Flack 0.1(4)
_refine_ls_extinction_method none
_refine_ls_goodness_of_fit_ref 1.347
_refine_ls_hydrogen_treatment constr
_refine_ls_matrix_type full
_refine_ls_number_parameters 351
_refine_ls_number_reflns 4943
_refine_ls_number_restraints 1
_refine_ls_restrained_S_all 1.347
_refine_ls_R_factor_all 0.0396
_refine_ls_R_factor_gt 0.0359
_refine_ls_shift/su_max 0.000
_refine_ls_shift/su_mean 0.000
_refine_ls_structure_factor_coef Fsqd
_refine_ls_weighting_details 'w=1/[\s^2^(Fo^2^)+(0.0361P)^2^] where P=(Fo^2^+2Fc^2^)/3'
_refine_ls_weighting_scheme calc
_refine_ls_wR_factor_gt 0.0875
_refine_ls_wR_factor_ref 0.0896
_reflns_number_gt 4578
_reflns_number_total 4943
_reflns_threshold_expression 'I > 2\s(I)'
_cod_data_source_file d0cc02273j2.cif
_cod_data_source_block 20190803_retry6
_cod_depositor_comments 'Adding full bibliography for 7126941--7126942.cif.'
_cod_database_code 7126941

loop_
_space_group_symop_operation_xyz
'x, y, z'
'-x, y+1/2, -z'

loop_
_atom_site_type_symbol
_atom_site_label
_atom_site_fract_x
_atom_site_fract_y
_atom_site_fract_z
_atom_site_U_iso_or_equiv
_atom_site_adp_type
_atom_site_calc_flag
_atom_site_refinement_flags_adp
_atom_site_refinement_flags_occupancy
_atom_site_refinement_flags_posn
_atom_site_occupancy
_atom_site_disorder_assembly
_atom_site_disorder_group
O O1 0.42239(16) 0.54360(17) 0.58528(10) 0.0478(4) Uani d . . . 1 . .
O O2 0.62605(16) 0.63851(15) 0.73863(10) 0.0406(4) Uani d . . . 1 . .
O O3 0.81349(17) 0.53003(19) 0.70576(12) 0.0523(5) Uani d . . . 1 . .
O O4 0.76459(17) 0.32377(15) 0.85714(10) 0.0448(4) Uani d . . . 1 . .
O O5 0.8086(2) 0.14080(18) 0.77774(12) 0.0600(5) Uani d . . . 1 . .
N N1 0.61273(19) 0.42342(18) 0.71237(12) 0.0362(4) Uani d . . . 1 . .
N N2 0.6738(2) 0.30069(19) 0.70954(12) 0.0422(5) Uani d . . . 1 . .
H H2 0.6594 0.2565 0.659 0.051 Uiso calc U . R 1 . .
O O6 0.3284(2) 0.6774(2) 0.47109(13) 0.0714(6) Uani d . . . 1 . .
C C1 0.4714(2) 0.4229(2) 0.72200(13) 0.0332(5) Uani d . . . 1 . .
N N3 0.2009(2) 0.5870(2) 0.57346(14) 0.0474(5) Uani d . . . 1 . .
C C2 0.3798(2) 0.4815(2) 0.65926(14) 0.0361(5) Uani d . . . 1 . .
C C3 0.6955(2) 0.5333(2) 0.71766(14) 0.0356(5) Uani d . . . 1 . .
C C4 0.7552(2) 0.2472(2) 0.78304(15) 0.0397(6) Uani d . . . 1 . .
C C5 0.4368(2) 0.3532(2) 0.80505(14) 0.0371(5) Uani d . . . 1 . .
C C6 0.0133(3) 0.5589(3) 0.37838(18) 0.0527(6) Uani d . . . 1 . .
H H6 0.0972 0.5904 0.3665 0.063 Uiso calc U . R 1 . .
C C7 0.3126(3) 0.6096(2) 0.53639(15) 0.0488(6) Uani d . . . 1 . .
C C8 -0.0220(3) 0.5732(2) 0.46512(16) 0.0448(6) Uani d . . . 1 . .
C C9 0.4484(3) 0.4194(3) 0.88825(16) 0.0512(6) Uani d . . . 1 . .
H H9 0.475 0.5076 0.8914 0.061 Uiso calc U . R 1 . .
C C10 0.2262(2) 0.5009(2) 0.65478(16) 0.0443(6) Uani d . . . 1 . .
C C11 0.1898(3) 0.5724(3) 0.73936(19) 0.0671(8) Uani d . . . 1 . .
H H11A 0.2423 0.6522 0.7494 0.101 Uiso calc U . R 1 . .
H H11B 0.21 0.5164 0.7924 0.101 Uiso calc U . R 1 . .
H H11C 0.094 0.5936 0.7294 0.101 Uiso calc U . R 1 . .
C C12 0.3998(3) 0.2225(3) 0.80244(18) 0.0519(6) Uani d . . . 1 . .
H H12 0.3931 0.1761 0.7473 0.062 Uiso calc U . R 1 . .
C C13 -0.1470(3) 0.5260(3) 0.48071(18) 0.0584(7) Uani d . . . 1 . .
H H13 -0.1722 0.5345 0.5389 0.07 Uiso calc U . R 1 . .
C C14 -0.2356(3) 0.4660(3) 0.4104(2) 0.0649(8) Uani d . . . 1 . .
H H14 -0.32 0.4348 0.4214 0.078 Uiso calc U . R 1 . .
C C15 0.0696(3) 0.6488(3) 0.53926(19) 0.0591(7) Uani d . . . 1 . .
H H15A 0.0869 0.7353 0.5152 0.071 Uiso calc U . R 1 . .
H H15B 0.0205 0.6618 0.5909 0.071 Uiso calc U . R 1 . .
C C16 0.6820(3) 0.7736(2) 0.73271(16) 0.0448(6) Uani d . . . 1 . .
C C17 0.3829(3) 0.2262(3) 0.9622(2) 0.0663(8) Uani d . . . 1 . .
H H17 0.364 0.1835 1.0149 0.08 Uiso calc U . R 1 . .
C C18 0.5662(3) 0.8574(3) 0.7561(2) 0.0694(8) Uani d . . . 1 . .
H H18A 0.4862 0.8431 0.7112 0.104 Uiso calc U . R 1 . .
H H18B 0.5917 0.9489 0.7559 0.104 Uiso calc U . R 1 . .
H H18C 0.5469 0.8338 0.8161 0.104 Uiso calc U . R 1 . .
C C19 -0.0747(3) 0.4984(3) 0.30936(19) 0.0628(8) Uani d . . . 1 . .
H H19 -0.0492 0.4886 0.2513 0.075 Uiso calc U . R 1 . .
C C20 0.8085(3) 0.7904(4) 0.8042(2) 0.0704(8) Uani d . . . 1 . .
H H20A 0.7876 0.7668 0.8638 0.106 Uiso calc U . R 1 . .
H H20B 0.838 0.8807 0.805 0.106 Uiso calc U . R 1 . .
H H20C 0.8801 0.7343 0.7891 0.106 Uiso calc U . R 1 . .
C C21 0.7078(4) 0.8005(3) 0.6361(2) 0.0727(9) Uani d . . . 1 . .
H H21A 0.7867 0.7518 0.6246 0.109 Uiso calc U . R 1 . .
H H21B 0.7236 0.8932 0.6291 0.109 Uiso calc U . R 1 . .
H H21C 0.6296 0.7737 0.5931 0.109 Uiso calc U . R 1 . .
C C22 -0.1983(3) 0.4528(3) 0.3248(2) 0.0616(8) Uani d . . . 1 . .
H H22 -0.2574 0.4127 0.2775 0.074 Uiso calc U . R 1 . .
C C23 0.8589(3) 0.2903(3) 0.94092(17) 0.0553(7) Uani d . . . 1 . .
C C24 0.1463(3) 0.3729(3) 0.6370(3) 0.0751(9) Uani d . . . 1 . .
H H24A 0.05 0.3918 0.6267 0.113 Uiso calc U . R 1 . .
H H24B 0.1672 0.3158 0.6894 0.113 Uiso calc U . R 1 . .
H H24C 0.1711 0.3302 0.5835 0.113 Uiso calc U . R 1 . .
C C25 0.3725(3) 0.1593(3) 0.8808(2) 0.0681(9) Uani d . . . 1 . .
H H25 0.3468 0.0708 0.8782 0.082 Uiso calc U . R 1 . .
C C26 0.4211(3) 0.3562(3) 0.96631(18) 0.0651(8) Uani d . . . 1 . .
H H26 0.4286 0.4018 1.0218 0.078 Uiso calc U . R 1 . .
C C27 0.8138(5) 0.1631(4) 0.9808(2) 0.0915(12) Uani d . . . 1 . .
H H27A 0.717 0.166 0.9816 0.137 Uiso calc U . R 1 . .
H H27B 0.861 0.1523 1.0425 0.137 Uiso calc U . R 1 . .
H H27C 0.8347 0.0902 0.9436 0.137 Uiso calc U . R 1 . .
C C28 1.0027(3) 0.2861(5) 0.9199(2) 0.0948(12) Uani d . . . 1 . .
H H28A 1.0143 0.2089 0.8839 0.142 Uiso calc U . R 1 . .
H H28B 1.0658 0.283 0.9765 0.142 Uiso calc U . R 1 . .
H H28C 1.02 0.3636 0.8859 0.142 Uiso calc U . R 1 . .
C C29 0.8387(4) 0.4055(4) 1.0029(2) 0.0870(12) Uani d . . . 1 . .
H H29A 0.8564 0.4865 0.9729 0.131 Uiso calc U . R 1 . .
H H29B 0.9007 0.3976 1.0598 0.131 Uiso calc U . R 1 . .
H H29C 0.7463 0.4056 1.0154 0.131 Uiso calc U . R 1 . .

loop_
_atom_site_aniso_label
_atom_site_aniso_U_11
_atom_site_aniso_U_22
_atom_site_aniso_U_33
_atom_site_aniso_U_12
_atom_site_aniso_U_13
_atom_site_aniso_U_23
O1 0.0475(10) 0.0587(10) 0.0339(8) -0.0052(9) -0.0036(7) 0.0147(7)
O2 0.0355(9) 0.0336(8) 0.0530(9) -0.0025(7) 0.0079(7) -0.0016(7)
O3 0.0380(10) 0.0568(11) 0.0650(11) 0.0039(9) 0.0172(8) 0.0040(9)
O4 0.0514(10) 0.0439(10) 0.0360(8) 0.0109(8) -0.0029(7) -0.0038(7)
O5 0.0772(14) 0.0414(10) 0.0601(11) 0.0246(10) 0.0060(9) -0.0034(8)
N1 0.0390(11) 0.0328(10) 0.0362(9) 0.0042(9) 0.0036(7) 0.0027(8)
N2 0.0545(13) 0.0369(10) 0.0333(9) 0.0125(10) 0.0012(8) -0.0060(8)
O6 0.0862(16) 0.0743(14) 0.0484(10) -0.0058(12) -0.0068(9) 0.0291(10)
C1 0.0356(13) 0.0328(11) 0.0296(10) -0.0013(10) 0.0000(8) -0.0013(9)
N3 0.0439(13) 0.0459(12) 0.0475(11) 0.0020(10) -0.0089(9) 0.0079(9)
C2 0.0418(13) 0.0329(11) 0.0313(10) -0.0067(10) -0.0013(9) 0.0032(9)
C3 0.0364(13) 0.0391(12) 0.0311(11) 0.0039(11) 0.0049(9) 0.0026(9)
C4 0.0425(14) 0.0353(13) 0.0415(13) 0.0035(11) 0.0071(10) -0.0011(9)
C5 0.0339(13) 0.0389(12) 0.0367(12) -0.0016(10) -0.0005(9) 0.0081(9)
C6 0.0373(14) 0.0649(17) 0.0549(15) 0.0030(13) 0.0036(11) -0.0001(12)
C7 0.0593(17) 0.0458(14) 0.0350(12) -0.0045(12) -0.0128(11) 0.0079(11)
C8 0.0421(15) 0.0395(13) 0.0485(13) 0.0096(11) -0.0066(10) 0.0053(10)
C9 0.0615(17) 0.0504(14) 0.0403(13) -0.0060(14) 0.0040(11) 0.0014(11)
C10 0.0391(14) 0.0430(13) 0.0463(13) -0.0044(11) -0.0077(10) 0.0088(11)
C11 0.0541(18) 0.088(2) 0.0589(16) 0.0196(17) 0.0070(13) 0.0093(15)
C12 0.0613(17) 0.0407(14) 0.0527(15) -0.0047(13) 0.0051(12) 0.0061(11)
C13 0.0562(17) 0.0678(18) 0.0515(15) 0.0064(16) 0.0096(12) 0.0125(13)
C14 0.0465(17) 0.072(2) 0.073(2) -0.0093(15) 0.0004(13) 0.0125(15)
C15 0.0633(19) 0.0482(15) 0.0577(16) 0.0164(14) -0.0168(13) -0.0019(12)
C16 0.0444(15) 0.0340(12) 0.0549(14) -0.0050(11) 0.0042(11) 0.0021(10)
C17 0.068(2) 0.078(2) 0.0561(17) 0.0034(17) 0.0193(14) 0.0304(15)
C18 0.070(2) 0.0439(15) 0.093(2) 0.0070(16) 0.0081(17) -0.0077(15)
C19 0.0582(19) 0.076(2) 0.0517(15) 0.0085(16) 0.0014(12) -0.0112(14)
C20 0.0571(19) 0.0635(18) 0.085(2) -0.0097(16) -0.0075(15) -0.0093(16)
C21 0.090(2) 0.0580(18) 0.0736(19) -0.0064(18) 0.0234(16) 0.0186(15)
C22 0.0544(19) 0.0537(18) 0.0691(19) -0.0019(14) -0.0150(14) -0.0060(13)
C23 0.0522(16) 0.0661(17) 0.0429(13) 0.0145(14) -0.0074(11) -0.0015(13)
C24 0.0518(19) 0.0551(17) 0.108(2) -0.0162(15) -0.0205(16) 0.0222(17)
C25 0.077(2) 0.0533(17) 0.075(2) -0.0100(16) 0.0161(16) 0.0233(15)
C26 0.077(2) 0.082(2) 0.0381(14) 0.0050(17) 0.0109(13) 0.0062(13)
C27 0.125(4) 0.087(2) 0.060(2) 0.017(2) 0.0050(19) 0.0256(18)
C28 0.051(2) 0.144(4) 0.083(2) 0.009(2) -0.0089(15) -0.016(3)
C29 0.095(3) 0.099(3) 0.0571(18) 0.023(2) -0.0184(16) -0.0296(18)

loop_
_atom_type_symbol
_atom_type_description
_atom_type_scat_dispersion_real
_atom_type_scat_dispersion_imag
_atom_type_scat_source
C C 0.0033 0.0016 'International Tables Vol C Tables 4.2.6.8 and 6.1.1.4'
H H 0.0000 0.0000 'International Tables Vol C Tables 4.2.6.8 and 6.1.1.4'
N N 0.0061 0.0033 'International Tables Vol C Tables 4.2.6.8 and 6.1.1.4'
O O 0.0106 0.0060 'International Tables Vol C Tables 4.2.6.8 and 6.1.1.4'

loop_
_geom_angle_atom_site_label_1
_geom_angle_atom_site_label_2
_geom_angle_atom_site_label_3
_geom_angle_site_symmetry_1
_geom_angle_site_symmetry_3
_geom_angle
_geom_angle_publ_flag
C2 O1 C7 . . 108.70(18) ?
C3 O2 C16 . . 121.03(17) ?
C4 O4 C23 . . 120.54(19) ?
C3 N1 N2 . . 117.96(18) ?
C3 N1 C1 . . 125.52(19) ?
N2 N1 C1 . . 115.96(18) ?
C4 N2 N1 . . 122.88(18) ?
C4 N2 H2 . . 118.6 ?
N1 N2 H2 . . 118.6 ?
C2 C1 N1 . . 120.22(18) ?
C2 C1 C5 . . 124.1(2) ?
N1 C1 C5 . . 115.68(17) ?
C7 N3 C15 . . 122.6(2) ?
C7 N3 C10 . . 112.8(2) ?
C15 N3 C10 . . 124.5(2) ?
C1 C2 O1 . . 119.6(2) ?
C1 C2 C10 . . 131.04(19) ?
O1 C2 C10 . . 109.33(17) ?
O3 C3 O2 . . 126.9(2) ?
O3 C3 N1 . . 123.4(2) ?
O2 C3 N1 . . 109.72(18) ?
O5 C4 O4 . . 126.7(2) ?
O5 C4 N2 . . 121.2(2) ?
O4 C4 N2 . . 112.1(2) ?
C12 C5 C9 . . 118.6(2) ?
C12 C5 C1 . . 121.8(2) ?
C9 C5 C1 . . 119.6(2) ?
C19 C6 C8 . . 120.4(3) ?
C19 C6 H6 . . 119.8 ?
C8 C6 H6 . . 119.8 ?
O6 C7 N3 . . 129.9(2) ?
O6 C7 O1 . . 120.1(3) ?
N3 C7 O1 . . 110.01(19) ?
C6 C8 C13 . . 118.6(2) ?
C6 C8 C15 . . 120.6(3) ?
C13 C8 C15 . . 120.6(2) ?
C26 C9 C5 . . 120.7(3) ?
C26 C9 H9 . . 119.6 ?
C5 C9 H9 . . 119.6 ?
N3 C10 C24 . . 110.3(2) ?
N3 C10 C11 . . 110.3(2) ?
C24 C10 C11 . . 111.2(3) ?
N3 C10 C2 . . 99.00(18) ?
C24 C10 C2 . . 112.7(2) ?
C11 C10 C2 . . 112.6(2) ?
C10 C11 H11A . . 109.5 ?
C10 C11 H11B . . 109.5 ?
H11A C11 H11B . . 109.5 ?
C10 C11 H11C . . 109.5 ?
H11A C11 H11C . . 109.5 ?
H11B C11 H11C . . 109.5 ?
C5 C12 C25 . . 120.7(3) ?
C5 C12 H12 . . 119.7 ?
C25 C12 H12 . . 119.7 ?
C8 C13 C14 . . 120.6(3) ?
C8 C13 H13 . . 119.7 ?
C14 C13 H13 . . 119.7 ?
C22 C14 C13 . . 119.8(3) ?
C22 C14 H14 . . 120.1 ?
C13 C14 H14 . . 120.1 ?
N3 C15 C8 . . 115.7(2) ?
N3 C15 H15A . . 108.4 ?
C8 C15 H15A . . 108.4 ?
N3 C15 H15B . . 108.4 ?
C8 C15 H15B . . 108.4 ?
H15A C15 H15B . . 107.4 ?
O2 C16 C21 . . 110.0(2) ?
O2 C16 C18 . . 101.7(2) ?
C21 C16 C18 . . 110.9(2) ?
O2 C16 C20 . . 109.8(2) ?
C21 C16 C20 . . 113.0(3) ?
C18 C16 C20 . . 110.8(2) ?
C25 C17 C26 . . 120.0(3) ?
C25 C17 H17 . . 120.0 ?
C26 C17 H17 . . 120.0 ?
C16 C18 H18A . . 109.5 ?
C16 C18 H18B . . 109.5 ?
H18A C18 H18B . . 109.5 ?
C16 C18 H18C . . 109.5 ?
H18A C18 H18C . . 109.5 ?
H18B C18 H18C . . 109.5 ?
C22 C19 C6 . . 120.8(3) ?
C22 C19 H19 . . 119.6 ?
C6 C19 H19 . . 119.6 ?
C16 C20 H20A . . 109.5 ?
C16 C20 H20B . . 109.5 ?
H20A C20 H20B . . 109.5 ?
C16 C20 H20C . . 109.5 ?
H20A C20 H20C . . 109.5 ?
H20B C20 H20C . . 109.5 ?
C16 C21 H21A . . 109.5 ?
C16 C21 H21B . . 109.5 ?
H21A C21 H21B . . 109.5 ?
C16 C21 H21C . . 109.5 ?
H21A C21 H21C . . 109.5 ?
H21B C21 H21C . . 109.5 ?
C19 C22 C14 . . 119.7(3) ?
C19 C22 H22 . . 120.1 ?
C14 C22 H22 . . 120.1 ?
O4 C23 C28 . . 109.6(2) ?
O4 C23 C27 . . 109.6(3) ?
C28 C23 C27 . . 113.6(3) ?
O4 C23 C29 . . 101.6(2) ?
C28 C23 C29 . . 111.2(3) ?
C27 C23 C29 . . 110.5(3) ?
C10 C24 H24A . . 109.5 ?
C10 C24 H24B . . 109.5 ?
H24A C24 H24B . . 109.5 ?
C10 C24 H24C . . 109.5 ?
H24A C24 H24C . . 109.5 ?
H24B C24 H24C . . 109.5 ?
C17 C25 C12 . . 120.1(3) ?
C17 C25 H25 . . 119.9 ?
C12 C25 H25 . . 119.9 ?
C17 C26 C9 . . 120.0(3) ?
C17 C26 H26 . . 120.0 ?
C9 C26 H26 . . 120.0 ?
C23 C27 H27A . . 109.5 ?
C23 C27 H27B . . 109.5 ?
H27A C27 H27B . . 109.5 ?
C23 C27 H27C . . 109.5 ?
H27A C27 H27C . . 109.5 ?
H27B C27 H27C . . 109.5 ?
C23 C28 H28A . . 109.5 ?
C23 C28 H28B . . 109.5 ?
H28A C28 H28B . . 109.5 ?
C23 C28 H28C . . 109.5 ?
H28A C28 H28C . . 109.5 ?
H28B C28 H28C . . 109.5 ?
C23 C29 H29A . . 109.5 ?
C23 C29 H29B . . 109.5 ?
H29A C29 H29B . . 109.5 ?
C23 C29 H29C . . 109.5 ?
H29A C29 H29C . . 109.5 ?
H29B C29 H29C . . 109.5 ?

loop_
_geom_bond_atom_site_label_1
_geom_bond_atom_site_label_2
_geom_bond_site_symmetry_2
_geom_bond_distance
_geom_bond_publ_flag
O1 C2 . 1.375(3) ?
O1 C7 . 1.379(3) ?
O2 C3 . 1.329(3) ?
O2 C16 . 1.483(3) ?
O3 C3 . 1.207(3) ?
O4 C4 . 1.328(3) ?
O4 C23 . 1.465(3) ?
O5 C4 . 1.208(3) ?
N1 C3 . 1.376(3) ?
N1 N2 . 1.385(3) ?
N1 C1 . 1.427(3) ?
N2 C4 . 1.356(3) ?
N2 H2 . 0.86 ?
O6 C7 . 1.208(3) ?
C1 C2 . 1.329(3) ?
C1 C5 . 1.493(3) ?
N3 C7 . 1.325(3) ?
N3 C15 . 1.460(3) ?
N3 C10 . 1.468(3) ?
C2 C10 . 1.523(3) ?
C5 C12 . 1.372(3) ?
C5 C9 . 1.383(3) ?
C6 C19 . 1.374(4) ?
C6 C8 . 1.379(4) ?
C6 H6 . 0.93 ?
C8 C13 . 1.377(4) ?
C8 C15 . 1.513(4) ?
C9 C26 . 1.375(4) ?
C9 H9 . 0.93 ?
C10 C24 . 1.521(4) ?
C10 C11 . 1.528(4) ?
C11 H11A . 0.96 ?
C11 H11B . 0.96 ?
C11 H11C . 0.96 ?
C12 C25 . 1.380(4) ?
C12 H12 . 0.93 ?
C13 C14 . 1.388(4) ?
C13 H13 . 0.93 ?
C14 C22 . 1.369(4) ?
C14 H14 . 0.93 ?
C15 H15A . 0.97 ?
C15 H15B . 0.97 ?
C16 C21 . 1.504(4) ?
C16 C18 . 1.507(4) ?
C16 C20 . 1.514(4) ?
C17 C25 . 1.364(5) ?
C17 C26 . 1.369(5) ?
C17 H17 . 0.93 ?
C18 H18A . 0.96 ?
C18 H18B . 0.96 ?
C18 H18C . 0.96 ?
C19 C22 . 1.359(4) ?
C19 H19 . 0.93 ?
C20 H20A . 0.96 ?
C20 H20B . 0.96 ?
C20 H20C . 0.96 ?
C21 H21A . 0.96 ?
C21 H21B . 0.96 ?
C21 H21C . 0.96 ?
C22 H22 . 0.93 ?
C23 C28 . 1.502(4) ?
C23 C27 . 1.510(5) ?
C23 C29 . 1.512(4) ?
C24 H24A . 0.96 ?
C24 H24B . 0.96 ?
C24 H24C . 0.96 ?
C25 H25 . 0.93 ?
C26 H26 . 0.93 ?
C27 H27A . 0.96 ?
C27 H27B . 0.96 ?
C27 H27C . 0.96 ?
C28 H28A . 0.96 ?
C28 H28B . 0.96 ?
C28 H28C . 0.96 ?
C29 H29A . 0.96 ?
C29 H29B . 0.96 ?
C29 H29C . 0.96 ?

loop_
_geom_torsion_atom_site_label_1
_geom_torsion_atom_site_label_2
_geom_torsion_atom_site_label_3
_geom_torsion_atom_site_label_4
_geom_torsion_site_symmetry_1
_geom_torsion_site_symmetry_2
_geom_torsion_site_symmetry_3
_geom_torsion_site_symmetry_4
_geom_torsion
_geom_torsion_publ_flag
C3 N1 N2 C4 . . . . 70.2(3) ?
C1 N1 N2 C4 . . . . -101.7(2) ?
C3 N1 C1 C2 . . . . 66.6(3) ?
N2 N1 C1 C2 . . . . -122.2(2) ?
C3 N1 C1 C5 . . . . -113.5(2) ?
N2 N1 C1 C5 . . . . 57.6(2) ?
N1 C1 C2 O1 . . . . -0.4(3) ?
C5 C1 C2 O1 . . . . 179.8(2) ?
N1 C1 C2 C10 . . . . -176.9(2) ?
C5 C1 C2 C10 . . . . 3.3(4) ?
C7 O1 C2 C1 . . . . -173.0(2) ?
C7 O1 C2 C10 . . . . 4.2(2) ?
C16 O2 C3 O3 . . . . 11.7(3) ?
C16 O2 C3 N1 . . . . -169.17(18) ?
N2 N1 C3 O3 . . . . 11.8(3) ?
C1 N1 C3 O3 . . . . -177.21(19) ?
N2 N1 C3 O2 . . . . -167.32(17) ?
C1 N1 C3 O2 . . . . 3.7(3) ?
C23 O4 C4 O5 . . . . 7.4(4) ?
C23 O4 C4 N2 . . . . -173.6(2) ?
N1 N2 C4 O5 . . . . -178.8(2) ?
N1 N2 C4 O4 . . . . 2.2(3) ?
C2 C1 C5 C12 . . . . 87.3(3) ?
N1 C1 C5 C12 . . . . -92.6(3) ?
C2 C1 C5 C9 . . . . -95.9(3) ?
N1 C1 C5 C9 . . . . 84.3(3) ?
C15 N3 C7 O6 . . . . -1.8(4) ?
C10 N3 C7 O6 . . . . -178.2(3) ?
C15 N3 C7 O1 . . . . 177.0(2) ?
C10 N3 C7 O1 . . . . 0.6(3) ?
C2 O1 C7 O6 . . . . 175.9(2) ?
C2 O1 C7 N3 . . . . -3.0(3) ?
C19 C6 C8 C13 . . . . -0.2(4) ?
C19 C6 C8 C15 . . . . -175.3(2) ?
C12 C5 C9 C26 . . . . -1.1(4) ?
C1 C5 C9 C26 . . . . -178.1(2) ?
C7 N3 C10 C24 . . . . -116.6(3) ?
C15 N3 C10 C24 . . . . 67.0(3) ?
C7 N3 C10 C11 . . . . 120.1(2) ?
C15 N3 C10 C11 . . . . -56.3(3) ?
C7 N3 C10 C2 . . . . 1.8(2) ?
C15 N3 C10 C2 . . . . -174.6(2) ?
C1 C2 C10 N3 . . . . 173.2(2) ?
O1 C2 C10 N3 . . . . -3.6(2) ?
C1 C2 C10 C24 . . . . -70.3(3) ?
O1 C2 C10 C24 . . . . 113.0(2) ?
C1 C2 C10 C11 . . . . 56.6(3) ?
O1 C2 C10 C11 . . . . -120.1(2) ?
C9 C5 C12 C25 . . . . 1.1(4) ?
C1 C5 C12 C25 . . . . 178.0(2) ?
C6 C8 C13 C14 . . . . -0.3(4) ?
C15 C8 C13 C14 . . . . 174.9(3) ?
C8 C13 C14 C22 . . . . 0.4(5) ?
C7 N3 C15 C8 . . . . 90.3(3) ?
C10 N3 C15 C8 . . . . -93.7(3) ?
C6 C8 C15 N3 . . . . -68.3(3) ?
C13 C8 C15 N3 . . . . 116.6(3) ?
C3 O2 C16 C21 . . . . 58.8(3) ?
C3 O2 C16 C18 . . . . 176.4(2) ?
C3 O2 C16 C20 . . . . -66.2(3) ?
C8 C6 C19 C22 . . . . 0.6(4) ?
C6 C19 C22 C14 . . . . -0.6(5) ?
C13 C14 C22 C19 . . . . 0.1(5) ?
C4 O4 C23 C28 . . . . 60.0(3) ?
C4 O4 C23 C27 . . . . -65.3(3) ?
C4 O4 C23 C29 . . . . 177.7(2) ?
C26 C17 C25 C12 . . . . -0.3(5) ?
C5 C12 C25 C17 . . . . -0.4(5) ?
C25 C17 C26 C9 . . . . 0.3(5) ?
C5 C9 C26 C17 . . . . 0.4(5) ?
